data_4337963
loop_
_publ_author_name
'Hering, Christian'
'Hertrich, Maximilian'
'Schulz, Axel'
'Villinger, Alexander'

_publ_section_title
;
 Azidophosphenium Cations: Versatile Reagents in Inorganic Synthesis.
;
_journal_issue 7
_journal_name_full 'Inorganic chemistry'
_journal_page_first 3880
_journal_paper_doi 10.1021/ic500332s
_journal_volume 53
_journal_year 2014
_chemical_formula_moiety 'C18 H38 N3 P2 Cl2, Ga Cl4'
_chemical_formula_sum 'C18 H38 Cl6 Ga N3 P2'
_chemical_formula_weight 640.87
_chemical_name_systematic
;
 ?
;
_space_group_IT_number 14
_symmetry_cell_setting monoclinic
_symmetry_Int_Tables_number 14
_symmetry_space_group_name_Hall '-P 2yn'
_symmetry_space_group_name_H-M 'P 1 21/n 1'
_atom_sites_solution_hydrogens geom
_atom_sites_solution_primary direct
_atom_sites_solution_secondary difmap
_audit_creation_method SHELXL-97
_cell_angle_alpha 90.00
_cell_angle_beta 93.526(3)
_cell_angle_gamma 90.00
_cell_formula_units_Z 4
_cell_length_a 9.9920(6)
_cell_length_b 23.5175(15)
_cell_length_c 12.8529(8)
_cell_measurement_reflns_used 9622
_cell_measurement_temperature 173(2)
_cell_measurement_theta_max 50.122
_cell_measurement_theta_min 5.017
_cell_volume 3014.5(3)
_computing_cell_refinement 'Bruker Apex V7.51A'
_computing_data_collection 'Bruker Apex V7.51A'
_computing_data_reduction 'Bruker SAINT'
_computing_molecular_graphics 'ORTEP-3v2.01 (Farrugia, 1997)'
_computing_publication_material SHELXL-97
_computing_structure_refinement 'SHELXL-97 (Sheldrick, 1997)'
_computing_structure_solution 'SHELXS-97 (Sheldrick, 1997)'
_diffrn_ambient_temperature 173(2)
_diffrn_measured_fraction_theta_full 0.993
_diffrn_measured_fraction_theta_max 0.993
_diffrn_measurement_device_type 'Bruker Apex Kappa II-CCD-diffractometer'
_diffrn_measurement_method 'phi and omega scans'
_diffrn_radiation_monochromator graphite
_diffrn_radiation_source 'sealed tube'
_diffrn_radiation_type MoK\a
_diffrn_radiation_wavelength 0.71073
_diffrn_reflns_av_R_equivalents 0.0774
_diffrn_reflns_av_sigmaI/netI 0.0748
_diffrn_reflns_limit_h_max 11
_diffrn_reflns_limit_h_min -15
_diffrn_reflns_limit_k_max 35
_diffrn_reflns_limit_k_min -34
_diffrn_reflns_limit_l_max 19
_diffrn_reflns_limit_l_min -17
_diffrn_reflns_number 61676
_diffrn_reflns_theta_full 32.49
_diffrn_reflns_theta_max 32.49
_diffrn_reflns_theta_min 1.81
_exptl_absorpt_coefficient_mu 1.563
_exptl_absorpt_correction_T_max 0.8852
_exptl_absorpt_correction_T_min 0.7662
_exptl_absorpt_correction_type multi-scan
_exptl_absorpt_process_details '(SADABS; Sheldrick, 2004)'
_exptl_crystal_colour colourless
_exptl_crystal_density_diffrn 1.412
_exptl_crystal_density_method 'not measured'
_exptl_crystal_description block
_exptl_crystal_F_000 1320
_exptl_crystal_size_max 0.18
_exptl_crystal_size_mid 0.17
_exptl_crystal_size_min 0.08
_refine_diff_density_max 0.587
_refine_diff_density_min -0.677
_refine_diff_density_rms 0.079
_refine_ls_extinction_method none
_refine_ls_goodness_of_fit_ref 1.032
_refine_ls_hydrogen_treatment constr
_refine_ls_matrix_type full
_refine_ls_number_parameters 281
_refine_ls_number_reflns 10833
_refine_ls_number_restraints 0
_refine_ls_restrained_S_all 1.032
_refine_ls_R_factor_all 0.1075
_refine_ls_R_factor_gt 0.0477
_refine_ls_shift/su_max 0.001
_refine_ls_shift/su_mean 0.000
_refine_ls_structure_factor_coef Fsqd
_refine_ls_weighting_details 'calc w=1/[\s^2^(Fo^2^)+(0.0473P)^2^+0.3894P] where P=(Fo^2^+2Fc^2^)/3'
_refine_ls_weighting_scheme calc
_refine_ls_wR_factor_gt 0.1054
_refine_ls_wR_factor_ref 0.1253
_reflns_number_gt 5967
_reflns_number_total 10833
_reflns_threshold_expression >2\s(I)
_cod_data_source_file ic500332s_si_001.cif
_cod_data_source_block ch_mfh35_[iPr2NP(dmb)NPCl2NiPr2][GaCl4]_7[dmb]
_cod_depositor_comments 'Adding full bibliography for 4337958--4337967.cif.'
_cod_original_sg_symbol_H-M 'P 21/n'
_cod_database_code 4337963

loop_
_symmetry_equiv_pos_as_xyz
'x, y, z'
'-x+1/2, y+1/2, -z+1/2'
'-x, -y, -z'
'x-1/2, -y-1/2, z-1/2'

loop_
_atom_site_label
_atom_site_type_symbol
_atom_site_fract_x
_atom_site_fract_y
_atom_site_fract_z
_atom_site_U_iso_or_equiv
_atom_site_adp_type
_atom_site_occupancy
_atom_site_symmetry_multiplicity
_atom_site_calc_flag
_atom_site_refinement_flags
P1 P 0.26945(6) 0.37282(2) 0.27902(4) 0.02558(12) Uani 1 1 d .
P2 P 0.26251(6) 0.39042(3) 0.05235(4) 0.02916(13) Uani 1 1 d .
Cl1 Cl 0.32836(8) 0.47145(3) 0.04434(5) 0.05363(19) Uani 1 1 d .
Cl2 Cl 0.42932(7) 0.34847(4) 0.01855(5) 0.0559(2) Uani 1 1 d .
N1 N 0.15845(18) 0.35103(8) 0.35715(14) 0.0292(4) Uani 1 1 d .
N2 N 0.21096(18) 0.37547(7) 0.15890(13) 0.0284(4) Uani 1 1 d .
N3 N 0.1544(2) 0.38081(8) -0.04383(14) 0.0344(4) Uani 1 1 d .
C1 C 0.1345(2) 0.28858(10) 0.36180(19) 0.0392(6) Uani 1 1 d .
H1 H 0.2049 0.2698 0.3217 0.047 Uiso 1 1 calc R
C2 C -0.0005(3) 0.27094(13) 0.3115(2) 0.0539(7) Uani 1 1 d .
H2A H -0.0719 0.2837 0.3550 0.081 Uiso 1 1 calc R
H2B H -0.0037 0.2294 0.3049 0.081 Uiso 1 1 calc R
H2C H -0.0130 0.2883 0.2423 0.081 Uiso 1 1 calc R
C3 C 0.1523(3) 0.26708(12) 0.4740(2) 0.0494(7) Uani 1 1 d .
H3A H 0.2389 0.2800 0.5053 0.074 Uiso 1 1 calc R
H3B H 0.1495 0.2254 0.4743 0.074 Uiso 1 1 calc R
H3C H 0.0799 0.2820 0.5143 0.074 Uiso 1 1 calc R
C4 C 0.0610(2) 0.38894(10) 0.40669(16) 0.0316(5) Uani 1 1 d .
H4 H -0.0172 0.3647 0.4229 0.038 Uiso 1 1 calc R
C5 C 0.0069(3) 0.43561(12) 0.33532(19) 0.0438(6) Uani 1 1 d .
H5A H 0.0795 0.4619 0.3207 0.066 Uiso 1 1 calc R
H5B H -0.0637 0.4563 0.3691 0.066 Uiso 1 1 calc R
H5C H -0.0303 0.4189 0.2699 0.066 Uiso 1 1 calc R
C6 C 0.1183(3) 0.41314(12) 0.51018(18) 0.0468(6) Uani 1 1 d .
H6A H 0.1520 0.3820 0.5552 0.070 Uiso 1 1 calc R
H6B H 0.0477 0.4336 0.5444 0.070 Uiso 1 1 calc R
H6C H 0.1918 0.4393 0.4974 0.070 Uiso 1 1 calc R
C7 C 0.4183(2) 0.32966(10) 0.29167(18) 0.0325(5) Uani 1 1 d .
H7A H 0.4281 0.3111 0.3608 0.039 Uiso 1 1 calc R
H7B H 0.4183 0.3003 0.2365 0.039 Uiso 1 1 calc R
C8 C 0.5265(2) 0.37338(11) 0.27887(19) 0.0400(6) Uani 1 1 d .
C9 C 0.4927(2) 0.42747(11) 0.28970(19) 0.0391(6) Uani 1 1 d .
C10 C 0.3495(2) 0.43868(10) 0.31692(18) 0.0351(5) Uani 1 1 d .
H10A H 0.3099 0.4711 0.2768 0.042 Uiso 1 1 calc R
H10B H 0.3440 0.4461 0.3924 0.042 Uiso 1 1 calc R
C11 C 0.6626(3) 0.35017(15) 0.2577(3) 0.0679(9) Uani 1 1 d .
H11A H 0.7247 0.3817 0.2483 0.102 Uiso 1 1 calc R
H11B H 0.6556 0.3269 0.1944 0.102 Uiso 1 1 calc R
H11C H 0.6961 0.3267 0.3168 0.102 Uiso 1 1 calc R
C12 C 0.5806(3) 0.47869(13) 0.2819(3) 0.0644(9) Uani 1 1 d .
H12A H 0.6705 0.4667 0.2646 0.097 Uiso 1 1 calc R
H12B H 0.5863 0.4989 0.3488 0.097 Uiso 1 1 calc R
H12C H 0.5424 0.5040 0.2273 0.097 Uiso 1 1 calc R
C13 C 0.1967(3) 0.39046(13) -0.15207(19) 0.0477(7) Uani 1 1 d .
H13 H 0.2934 0.4017 -0.1462 0.057 Uiso 1 1 calc R
C14 C 0.1198(4) 0.43905(13) -0.2044(2) 0.0622(9) Uani 1 1 d .
H14A H 0.0247 0.4289 -0.2138 0.093 Uiso 1 1 calc R
H14B H 0.1551 0.4466 -0.2726 0.093 Uiso 1 1 calc R
H14C H 0.1297 0.4732 -0.1608 0.093 Uiso 1 1 calc R
C15 C 0.1867(4) 0.33534(15) -0.2152(2) 0.0670(9) Uani 1 1 d .
H15A H 0.2342 0.3049 -0.1762 0.101 Uiso 1 1 calc R
H15B H 0.2272 0.3409 -0.2820 0.101 Uiso 1 1 calc R
H15C H 0.0922 0.3248 -0.2280 0.101 Uiso 1 1 calc R
C16 C 0.0138(3) 0.36318(12) -0.0340(2) 0.0440(6) Uani 1 1 d .
H16 H -0.0288 0.3628 -0.1065 0.053 Uiso 1 1 calc R
C17 C -0.0644(3) 0.4061(2) 0.0259(3) 0.0872(13) Uani 1 1 d .
H17A H -0.0295 0.4068 0.0988 0.131 Uiso 1 1 calc R
H17B H -0.1593 0.3954 0.0225 0.131 Uiso 1 1 calc R
H17C H -0.0548 0.4439 -0.0049 0.131 Uiso 1 1 calc R
C18 C 0.0062(4) 0.30234(17) 0.0055(3) 0.0965(15) Uani 1 1 d .
H18A H 0.0524 0.2770 -0.0411 0.145 Uiso 1 1 calc R
H18B H -0.0879 0.2909 0.0071 0.145 Uiso 1 1 calc R
H18C H 0.0494 0.3000 0.0760 0.145 Uiso 1 1 calc R
Ga1 Ga 0.17564(3) 0.132485(12) 0.13410(2) 0.03893(9) Uani 1 1 d .
Cl3 Cl 0.29779(10) 0.20686(4) 0.11074(10) 0.0917(3) Uani 1 1 d .
Cl4 Cl 0.19047(11) 0.10966(5) 0.29776(7) 0.0919(3) Uani 1 1 d .
Cl5 Cl -0.03100(7) 0.14822(4) 0.08550(6) 0.0635(2) Uani 1 1 d .
Cl6 Cl 0.24792(9) 0.06379(3) 0.04130(7) 0.0708(2) Uani 1 1 d .

loop_
_atom_site_aniso_label
_atom_site_aniso_U_11
_atom_site_aniso_U_22
_atom_site_aniso_U_33
_atom_site_aniso_U_23
_atom_site_aniso_U_13
_atom_site_aniso_U_12
P1 0.0219(3) 0.0300(3) 0.0249(3) 0.0001(2) 0.00180(19) -0.0006(2)
P2 0.0270(3) 0.0336(3) 0.0270(3) 0.0017(2) 0.0026(2) -0.0003(2)
Cl1 0.0666(5) 0.0431(4) 0.0500(4) 0.0092(3) -0.0057(3) -0.0197(3)
Cl2 0.0409(4) 0.0842(5) 0.0434(4) -0.0043(3) 0.0094(3) 0.0176(4)
N1 0.0286(10) 0.0304(9) 0.0295(10) 0.0022(8) 0.0080(7) -0.0016(8)
N2 0.0255(10) 0.0346(10) 0.0250(9) 0.0006(7) 0.0014(7) -0.0005(7)
N3 0.0311(11) 0.0476(12) 0.0244(9) 0.0027(8) 0.0005(7) -0.0026(9)
C1 0.0356(14) 0.0328(13) 0.0507(15) 0.0007(11) 0.0152(11) -0.0034(10)
C2 0.0510(18) 0.0541(17) 0.0562(17) -0.0039(14) 0.0017(13) -0.0191(14)
C3 0.0383(15) 0.0467(16) 0.0632(18) 0.0217(13) 0.0031(13) -0.0016(12)
C4 0.0269(12) 0.0405(13) 0.0280(11) 0.0006(9) 0.0066(8) 0.0044(9)
C5 0.0384(15) 0.0569(16) 0.0364(14) 0.0077(12) 0.0052(10) 0.0154(12)
C6 0.0516(17) 0.0602(17) 0.0287(13) -0.0069(12) 0.0041(11) 0.0115(13)
C7 0.0241(12) 0.0399(13) 0.0333(12) 0.0028(10) 0.0007(9) 0.0043(9)
C8 0.0243(13) 0.0544(16) 0.0410(14) 0.0053(11) -0.0016(10) -0.0026(11)
C9 0.0274(13) 0.0502(15) 0.0389(14) 0.0037(11) -0.0042(10) -0.0111(11)
C10 0.0339(13) 0.0379(13) 0.0336(13) -0.0030(10) 0.0025(9) -0.0046(10)
C11 0.0256(15) 0.084(2) 0.094(3) 0.0092(19) 0.0046(15) 0.0059(15)
C12 0.0412(17) 0.067(2) 0.084(2) 0.0090(17) -0.0021(15) -0.0239(15)
C13 0.0441(16) 0.0711(19) 0.0279(13) 0.0070(12) 0.0021(10) -0.0075(13)
C14 0.092(3) 0.0592(19) 0.0339(15) 0.0149(13) -0.0050(15) -0.0146(17)
C15 0.082(2) 0.086(2) 0.0335(15) -0.0119(15) 0.0069(14) 0.0238(19)
C16 0.0340(14) 0.0635(18) 0.0337(13) 0.0017(12) -0.0043(10) -0.0081(12)
C17 0.0418(19) 0.167(4) 0.0519(19) -0.030(2) -0.0078(14) 0.033(2)
C18 0.100(3) 0.097(3) 0.087(3) 0.039(2) -0.034(2) -0.065(2)
Ga1 0.03179(16) 0.03948(16) 0.04524(17) -0.00210(12) 0.00003(11) -0.00047(11)
Cl3 0.0727(6) 0.0543(5) 0.1510(10) -0.0173(5) 0.0291(6) -0.0266(4)
Cl4 0.1013(8) 0.1255(9) 0.0457(5) 0.0098(5) -0.0211(5) 0.0044(6)
Cl5 0.0375(4) 0.0827(5) 0.0690(5) 0.0050(4) -0.0073(3) 0.0090(4)
Cl6 0.0771(6) 0.0459(4) 0.0936(6) -0.0087(4) 0.0382(5) 0.0037(4)

loop_
_atom_type_symbol
_atom_type_description
_atom_type_scat_dispersion_real
_atom_type_scat_dispersion_imag
_atom_type_scat_source
C C 0.0033 0.0016 'International Tables Vol C Tables 4.2.6.8 and 6.1.1.4'
H H 0.0000 0.0000 'International Tables Vol C Tables 4.2.6.8 and 6.1.1.4'
N N 0.0061 0.0033 'International Tables Vol C Tables 4.2.6.8 and 6.1.1.4'
P P 0.1023 0.0942 'International Tables Vol C Tables 4.2.6.8 and 6.1.1.4'
Cl Cl 0.1484 0.1585 'International Tables Vol C Tables 4.2.6.8 and 6.1.1.4'
Ga Ga 0.2307 1.6083 'International Tables Vol C Tables 4.2.6.8 and 6.1.1.4'

loop_
_geom_angle_atom_site_label_1
_geom_angle_atom_site_label_2
_geom_angle_atom_site_label_3
_geom_angle
N2 P1 N1 112.45(10)
N2 P1 C10 110.74(10)
N1 P1 C10 114.45(10)
N2 P1 C7 110.85(10)
N1 P1 C7 110.97(10)
C10 P1 C7 96.34(11)
N2 P2 N3 114.09(10)
N2 P2 Cl2 114.19(8)
N3 P2 Cl2 106.98(8)
N2 P2 Cl1 112.96(8)
N3 P2 Cl1 107.40(8)
Cl2 P2 Cl1 100.09(4)
C1 N1 C4 117.49(18)
C1 N1 P1 116.95(15)
C4 N1 P1 124.32(15)
P2 N2 P1 137.70(13)
C16 N3 C13 116.50(19)
C16 N3 P2 124.86(16)
C13 N3 P2 118.64(16)
N1 C1 C2 113.1(2)
N1 C1 C3 110.8(2)
C2 C1 C3 111.1(2)
N1 C1 H1 107.2
C2 C1 H1 107.2
C3 C1 H1 107.2
C1 C2 H2A 109.5
C1 C2 H2B 109.5
H2A C2 H2B 109.5
C1 C2 H2C 109.5
H2A C2 H2C 109.5
H2B C2 H2C 109.5
C1 C3 H3A 109.5
C1 C3 H3B 109.5
H3A C3 H3B 109.5
C1 C3 H3C 109.5
H3A C3 H3C 109.5
H3B C3 H3C 109.5
N1 C4 C5 113.21(18)
N1 C4 C6 112.05(19)
C5 C4 C6 111.1(2)
N1 C4 H4 106.7
C5 C4 H4 106.7
C6 C4 H4 106.7
C4 C5 H5A 109.5
C4 C5 H5B 109.5
H5A C5 H5B 109.5
C4 C5 H5C 109.5
H5A C5 H5C 109.5
H5B C5 H5C 109.5
C4 C6 H6A 109.5
C4 C6 H6B 109.5
H6A C6 H6B 109.5
C4 C6 H6C 109.5
H6A C6 H6C 109.5
H6B C6 H6C 109.5
C8 C7 P1 101.51(16)
C8 C7 H7A 111.5
P1 C7 H7A 111.5
C8 C7 H7B 111.5
P1 C7 H7B 111.5
H7A C7 H7B 109.3
C9 C8 C11 127.3(2)
C9 C8 C7 117.0(2)
C11 C8 C7 115.7(2)
C8 C9 C12 127.7(3)
C8 C9 C10 116.1(2)
C12 C9 C10 116.2(2)
C9 C10 P1 101.43(16)
C9 C10 H10A 111.5
P1 C10 H10A 111.5
C9 C10 H10B 111.5
P1 C10 H10B 111.5
H10A C10 H10B 109.3
C8 C11 H11A 109.5
C8 C11 H11B 109.5
H11A C11 H11B 109.5
C8 C11 H11C 109.5
H11A C11 H11C 109.5
H11B C11 H11C 109.5
C9 C12 H12A 109.5
C9 C12 H12B 109.5
H12A C12 H12B 109.5
C9 C12 H12C 109.5
H12A C12 H12C 109.5
H12B C12 H12C 109.5
N3 C13 C14 111.3(2)
N3 C13 C15 110.6(2)
C14 C13 C15 112.9(2)
N3 C13 H13 107.2
C14 C13 H13 107.2
C15 C13 H13 107.2
C13 C14 H14A 109.5
C13 C14 H14B 109.5
H14A C14 H14B 109.5
C13 C14 H14C 109.5
H14A C14 H14C 109.5
H14B C14 H14C 109.5
C13 C15 H15A 109.5
C13 C15 H15B 109.5
H15A C15 H15B 109.5
C13 C15 H15C 109.5
H15A C15 H15C 109.5
H15B C15 H15C 109.5
N3 C16 C17 112.3(2)
N3 C16 C18 111.0(3)
C17 C16 C18 114.8(3)
N3 C16 H16 106.0
C17 C16 H16 106.0
C18 C16 H16 106.0
C16 C17 H17A 109.5
C16 C17 H17B 109.5
H17A C17 H17B 109.5
C16 C17 H17C 109.5
H17A C17 H17C 109.5
H17B C17 H17C 109.5
C16 C18 H18A 109.5
C16 C18 H18B 109.5
H18A C18 H18B 109.5
C16 C18 H18C 109.5
H18A C18 H18C 109.5
H18B C18 H18C 109.5
Cl5 Ga1 Cl6 108.42(4)
Cl5 Ga1 Cl3 111.10(4)
Cl6 Ga1 Cl3 108.51(4)
Cl5 Ga1 Cl4 109.35(4)
Cl6 Ga1 Cl4 110.22(4)
Cl3 Ga1 Cl4 109.22(5)

loop_
_geom_bond_atom_site_label_1
_geom_bond_atom_site_label_2
_geom_bond_distance
P1 N2 1.6181(18)
P1 N1 1.6242(18)
P1 C10 1.796(2)
P1 C7 1.799(2)
P2 N2 1.5333(18)
P2 N3 1.6068(19)
P2 Cl2 2.0073(9)
P2 Cl1 2.0207(9)
N1 C1 1.490(3)
N1 C4 1.492(3)
N3 C16 1.478(3)
N3 C13 1.496(3)
C1 C2 1.517(4)
C1 C3 1.528(4)
C1 H1 1.0000
C2 H2A 0.9800
C2 H2B 0.9800
C2 H2C 0.9800
C3 H3A 0.9800
C3 H3B 0.9800
C3 H3C 0.9800
C4 C5 1.509(3)
C4 C6 1.525(3)
C4 H4 1.0000
C5 H5A 0.9800
C5 H5B 0.9800
C5 H5C 0.9800
C6 H6A 0.9800
C6 H6B 0.9800
C6 H6C 0.9800
C7 C8 1.509(3)
C7 H7A 0.9900
C7 H7B 0.9900
C8 C9 1.325(4)
C8 C11 1.506(4)
C9 C12 1.497(4)
C9 C10 1.517(3)
C10 H10A 0.9900
C10 H10B 0.9900
C11 H11A 0.9800
C11 H11B 0.9800
C11 H11C 0.9800
C12 H12A 0.9800
C12 H12B 0.9800
C12 H12C 0.9800
C13 C14 1.512(4)
C13 C15 1.529(4)
C13 H13 1.0000
C14 H14A 0.9800
C14 H14B 0.9800
C14 H14C 0.9800
C15 H15A 0.9800
C15 H15B 0.9800
C15 H15C 0.9800
C16 C17 1.515(4)
C16 C18 1.522(4)
C16 H16 1.0000
C17 H17A 0.9800
C17 H17B 0.9800
C17 H17C 0.9800
C18 H18A 0.9800
C18 H18B 0.9800
C18 H18C 0.9800
Ga1 Cl5 2.1521(8)
Ga1 Cl6 2.1588(8)
Ga1 Cl3 2.1644(9)
Ga1 Cl4 2.1671(9)

loop_
_geom_torsion_atom_site_label_1
_geom_torsion_atom_site_label_2
_geom_torsion_atom_site_label_3
_geom_torsion_atom_site_label_4
_geom_torsion
N2 P1 N1 C1 79.78(18)
C10 P1 N1 C1 -152.73(16)
C7 P1 N1 C1 -45.02(19)
N2 P1 N1 C4 -87.15(18)
C10 P1 N1 C4 40.3(2)
C7 P1 N1 C4 148.05(17)
N3 P2 N2 P1 176.25(16)
Cl2 P2 N2 P1 52.78(19)
Cl1 P2 N2 P1 -60.72(19)
N1 P1 N2 P2 -178.36(16)
C10 P1 N2 P2 52.2(2)
C7 P1 N2 P2 -53.5(2)
N2 P2 N3 C16 4.2(2)
Cl2 P2 N3 C16 131.52(19)
Cl1 P2 N3 C16 -121.77(19)
N2 P2 N3 C13 -176.12(18)
Cl2 P2 N3 C13 -48.8(2)
Cl1 P2 N3 C13 57.88(19)
C4 N1 C1 C2 58.8(3)
P1 N1 C1 C2 -109.1(2)
C4 N1 C1 C3 -66.7(3)
P1 N1 C1 C3 125.42(19)
C1 N1 C4 C5 -128.5(2)
P1 N1 C4 C5 38.4(3)
C1 N1 C4 C6 104.9(2)
P1 N1 C4 C6 -88.2(2)
N2 P1 C7 C8 91.12(16)
N1 P1 C7 C8 -143.18(15)
C10 P1 C7 C8 -23.93(17)
P1 C7 C8 C9 16.6(3)
P1 C7 C8 C11 -164.9(2)
C11 C8 C9 C12 1.1(5)
C7 C8 C9 C12 179.4(2)
C11 C8 C9 C10 -176.6(3)
C7 C8 C9 C10 1.7(3)
C8 C9 C10 P1 -19.1(3)
C12 C9 C10 P1 162.9(2)
N2 P1 C10 C9 -90.44(16)
N1 P1 C10 C9 141.20(15)
C7 P1 C10 C9 24.71(16)
C16 N3 C13 C14 63.5(3)
P2 N3 C13 C14 -116.2(2)
C16 N3 C13 C15 -62.9(3)
P2 N3 C13 C15 117.4(2)
C13 N3 C16 C17 -117.8(3)
P2 N3 C16 C17 61.8(3)
C13 N3 C16 C18 112.2(3)
P2 N3 C16 C18 -68.1(3)
